data_4063421
loop_
_publ_author_name
'Panichakul, Duanghathai'
'Mathey, Fran\,cois'

_publ_section_title
;
 Serendipitous Discovery of a Phosphirene--Phosphindole Rearrangement
;
_journal_issue 2
_journal_name_full Organometallics
_journal_page_first 348
_journal_page_last 351
_journal_paper_doi 10.1021/om100990r
_journal_volume 30
_journal_year 2011
_chemical_formula_moiety 'C25 H24 N O5 P W'
_chemical_formula_sum 'C25 H24 N O5 P W'
_chemical_formula_weight 633.27
_chemical_name_systematic
; 
 ? 
;
_space_group_IT_number 14
_symmetry_cell_setting monoclinic
_symmetry_space_group_name_Hall '-P 2ybc'
_symmetry_space_group_name_H-M 'P 1 21/c 1'
_atom_sites_solution_hydrogens geom
_atom_sites_solution_primary direct
_atom_sites_solution_secondary difmap
_audit_creation_method SHELXL-97
_cell_angle_alpha 90.00
_cell_angle_beta 127.4470(10)
_cell_angle_gamma 90.00
_cell_formula_units_Z 4
_cell_length_a 16.1263(3)
_cell_length_b 9.4786(2)
_cell_length_c 20.0072(3)
_cell_measurement_reflns_used 9799
_cell_measurement_temperature 103(2)
_cell_measurement_theta_max 43.03
_cell_measurement_theta_min 3.36
_cell_volume 2427.95(8)
_computing_cell_refinement 'Bruker SAINT'
_computing_data_collection 'Bruker APEX2'
_computing_data_reduction 'Bruker SAINT'
_computing_molecular_graphics 'Bruker SHELXTL'
_computing_publication_material 'Bruker SHELXTL'
_computing_structure_refinement 'SHELXL-97 (Sheldrick, 2008)'
_computing_structure_solution 'SHELXS-97 (Sheldrick, 2008)'
_diffrn_ambient_temperature 103(2)
_diffrn_measured_fraction_theta_full 0.991
_diffrn_measured_fraction_theta_max 0.991
_diffrn_measurement_device_type 'Bruker APEX-II CCD'
_diffrn_measurement_method '\f and \w scans'
_diffrn_radiation_monochromator graphite
_diffrn_radiation_source 'fine-focus sealed tube'
_diffrn_radiation_type MoK\a
_diffrn_radiation_wavelength 0.71073
_diffrn_reflns_av_R_equivalents 0.0376
_diffrn_reflns_av_sigmaI/netI 0.0390
_diffrn_reflns_limit_h_max 31
_diffrn_reflns_limit_h_min -30
_diffrn_reflns_limit_k_max 17
_diffrn_reflns_limit_k_min -18
_diffrn_reflns_limit_l_max 38
_diffrn_reflns_limit_l_min -38
_diffrn_reflns_number 64898
_diffrn_reflns_theta_full 43.48
_diffrn_reflns_theta_max 43.48
_diffrn_reflns_theta_min 3.35
_exptl_absorpt_coefficient_mu 4.859
_exptl_absorpt_correction_T_max 0.3235
_exptl_absorpt_correction_T_min 0.2467
_exptl_absorpt_correction_type multi-scan
_exptl_absorpt_process_details sadabs
_exptl_crystal_colour yellow
_exptl_crystal_density_diffrn 1.732
_exptl_crystal_density_method 'not measured'
_exptl_crystal_description block
_exptl_crystal_F_000 1240
_exptl_crystal_size_max 0.40
_exptl_crystal_size_mid 0.36
_exptl_crystal_size_min 0.30
_refine_diff_density_max 2.642
_refine_diff_density_min -1.576
_refine_diff_density_rms 0.149
_refine_ls_extinction_method none
_refine_ls_goodness_of_fit_ref 1.006
_refine_ls_hydrogen_treatment constr
_refine_ls_matrix_type full
_refine_ls_number_parameters 302
_refine_ls_number_reflns 18315
_refine_ls_number_restraints 0
_refine_ls_restrained_S_all 1.006
_refine_ls_R_factor_all 0.0440
_refine_ls_R_factor_gt 0.0252
_refine_ls_shift/su_max 0.004
_refine_ls_shift/su_mean 0.000
_refine_ls_structure_factor_coef Fsqd
_refine_ls_weighting_details 'calc w=1/[\s^2^(Fo^2^)+(0.0212P)^2^+0.5263P] where P=(Fo^2^+2Fc^2^)/3'
_refine_ls_weighting_scheme calc
_refine_ls_wR_factor_gt 0.0503
_refine_ls_wR_factor_ref 0.0556
_reflns_number_gt 14117
_reflns_number_total 18315
_reflns_threshold_expression >2sigma(I)
_cod_data_source_file om100990r_si_002.cif
_cod_data_source_block mat76s
_cod_depositor_comments
;
The following automatic conversions were performed:

'_symmetry_cell_setting' value 'Monoclinic' changed to 'monoclinic'
according to the built-in table from CIF Core dictionary named
'cif_core.dic' version 2.4.1 from 2010-06-29.

Automatic conversion script
Id: cif_fix_values 1673 2011-04-08 12:14:43Z adriana 
;
_cod_original_sg_symbol_H-M P2(1)/c
_cod_database_code 4063421

loop_
_symmetry_equiv_pos_as_xyz
'x, y, z'
'-x, y+1/2, -z+1/2'
'-x, -y, -z'
'x, -y-1/2, z-1/2'

loop_
_atom_site_label
_atom_site_type_symbol
_atom_site_fract_x
_atom_site_fract_y
_atom_site_fract_z
_atom_site_U_iso_or_equiv
_atom_site_adp_type
_atom_site_occupancy
_atom_site_symmetry_multiplicity
_atom_site_calc_flag
_atom_site_refinement_flags
_atom_site_disorder_assembly
_atom_site_disorder_group
W1 W 0.338957(4) 0.299346(6) 0.929536(3) 0.01234(1) Uani 1 1 d . . .
C1 C 0.46357(11) 0.29342(16) 1.05433(8) 0.0169(2) Uani 1 1 d . . .
C2 C 0.32787(10) 0.51362(16) 0.93074(8) 0.0164(2) Uani 1 1 d . . .
C3 C 0.21659(12) 0.30229(16) 0.80394(9) 0.0184(2) Uani 1 1 d . . .
C4 C 0.35698(11) 0.08698(17) 0.92318(9) 0.0191(2) Uani 1 1 d . . .
C5 C 0.43623(11) 0.33402(16) 0.90107(8) 0.0167(2) Uani 1 1 d . . .
C6 C 0.07639(10) 0.31679(13) 0.86962(7) 0.01288(19) Uani 1 1 d . . .
C7 C 0.03894(11) 0.44086(15) 0.82362(8) 0.0156(2) Uani 1 1 d . . .
H7 H 0.0839 0.5194 0.8393 0.019 Uiso 1 1 calc R . .
C8 C -0.06609(11) 0.44827(16) 0.75380(8) 0.0173(2) Uani 1 1 d . . .
H8 H -0.0935 0.5329 0.7220 0.021 Uiso 1 1 calc R . .
C9 C -0.13076(11) 0.33160(17) 0.73079(8) 0.0180(2) Uani 1 1 d . . .
H9 H -0.2018 0.3369 0.6825 0.022 Uiso 1 1 calc R . .
C10 C -0.09293(10) 0.20760(15) 0.77735(8) 0.0160(2) Uani 1 1 d . . .
H10 H -0.1379 0.1289 0.7611 0.019 Uiso 1 1 calc R . .
C11 C 0.01180(10) 0.19933(14) 0.84822(7) 0.01274(18) Uani 1 1 d . . .
C12 C 0.06296(10) 0.08037(14) 0.90451(7) 0.01352(19) Uani 1 1 d . . .
H12 H 0.0272 -0.0049 0.8968 0.016 Uiso 1 1 calc R . .
C13 C 0.16642(9) 0.09920(14) 0.96962(7) 0.01237(18) Uani 1 1 d . . .
C14 C 0.33937(11) 0.05252(17) 1.10313(8) 0.0186(2) Uani 1 1 d . . .
H14 H 0.3525 0.1443 1.0864 0.022 Uiso 1 1 calc R . .
C15 C 0.42294(13) -0.0500(2) 1.11983(11) 0.0273(3) Uani 1 1 d . . .
H15A H 0.4201 -0.1365 1.1452 0.041 Uiso 1 1 calc R . .
H15B H 0.4920 -0.0064 1.1584 0.041 Uiso 1 1 calc R . .
H15C H 0.4105 -0.0729 1.0666 0.041 Uiso 1 1 calc R . .
C16 C 0.34871(15) 0.0807(2) 1.18255(9) 0.0291(3) Uani 1 1 d . . .
H16A H 0.2954 0.1491 1.1700 0.044 Uiso 1 1 calc R . .
H16B H 0.4182 0.1187 1.2265 0.044 Uiso 1 1 calc R . .
H16C H 0.3385 -0.0076 1.2022 0.044 Uiso 1 1 calc R . .
C17 C 0.19903(12) -0.13067(15) 1.04125(9) 0.0176(2) Uani 1 1 d . . .
H17 H 0.2620 -0.1745 1.0932 0.021 Uiso 1 1 calc R . .
C18 C 0.11799(14) -0.11816(19) 1.05718(10) 0.0240(3) Uani 1 1 d . . .
H18A H 0.1386 -0.0430 1.0982 0.036 Uiso 1 1 calc R . .
H18B H 0.1136 -0.2078 1.0793 0.036 Uiso 1 1 calc R . .
H18C H 0.0497 -0.0957 1.0043 0.036 Uiso 1 1 calc R . .
C19 C 0.16427(16) -0.23267(18) 0.96964(11) 0.0266(3) Uani 1 1 d . . .
H19A H 0.0998 -0.1978 0.9174 0.040 Uiso 1 1 calc R . .
H19B H 0.1516 -0.3259 0.9830 0.040 Uiso 1 1 calc R . .
H19C H 0.2190 -0.2399 0.9624 0.040 Uiso 1 1 calc R . .
C20 C 0.22484(10) 0.37716(14) 1.04427(7) 0.01405(19) Uani 1 1 d . . .
C21 C 0.14619(12) 0.37450(17) 1.05426(9) 0.0195(2) Uani 1 1 d . . .
H21 H 0.0855 0.3186 1.0178 0.023 Uiso 1 1 calc R . .
C22 C 0.15703(14) 0.45369(18) 1.11761(10) 0.0237(3) Uani 1 1 d . . .
H22 H 0.1036 0.4518 1.1243 0.028 Uiso 1 1 calc R . .
C23 C 0.24545(14) 0.53538(18) 1.17105(9) 0.0231(3) Uani 1 1 d . . .
H23 H 0.2528 0.5887 1.2146 0.028 Uiso 1 1 calc R . .
C24 C 0.32301(12) 0.53914(17) 1.16079(9) 0.0212(3) Uani 1 1 d . . .
H24 H 0.3834 0.5956 1.1972 0.025 Uiso 1 1 calc R . .
C25 C 0.31288(11) 0.46062(15) 1.09754(8) 0.0165(2) Uani 1 1 d . . .
H25 H 0.3662 0.4639 1.0906 0.020 Uiso 1 1 calc R . .
N1 N 0.23408(9) 0.00652(13) 1.03185(7) 0.01528(18) Uani 1 1 d . . .
O1 O 0.53448(10) 0.28808(14) 1.12387(7) 0.0257(2) Uani 1 1 d . . .
O2 O 0.32385(9) 0.63376(13) 0.92789(7) 0.0244(2) Uani 1 1 d . . .
O3 O 0.15044(11) 0.30712(14) 0.73317(7) 0.0287(3) Uani 1 1 d . . .
O4 O 0.37114(10) -0.02838(14) 0.91801(8) 0.0293(3) Uani 1 1 d . . .
O5 O 0.49146(9) 0.35787(14) 0.88443(7) 0.0229(2) Uani 1 1 d . . .
P1 P 0.20795(3) 0.27463(4) 0.95932(2) 0.01178(5) Uani 1 1 d . . .

loop_
_atom_site_aniso_label
_atom_site_aniso_U_11
_atom_site_aniso_U_22
_atom_site_aniso_U_33
_atom_site_aniso_U_23
_atom_site_aniso_U_13
_atom_site_aniso_U_12
W1 0.01140(2) 0.01375(2) 0.01452(2) -0.00130(2) 0.00926(2) -0.00071(2)
C1 0.0148(5) 0.0189(6) 0.0189(5) -0.0017(4) 0.0112(4) 0.0000(5)
C2 0.0135(5) 0.0184(6) 0.0197(5) -0.0008(4) 0.0114(4) 0.0004(4)
C3 0.0183(5) 0.0200(6) 0.0192(5) -0.0020(4) 0.0126(4) -0.0005(5)
C4 0.0146(5) 0.0199(7) 0.0204(5) -0.0019(4) 0.0093(4) -0.0019(5)
C5 0.0164(5) 0.0171(6) 0.0192(5) -0.0019(4) 0.0121(4) -0.0009(4)
C6 0.0130(4) 0.0135(5) 0.0147(4) 0.0017(3) 0.0097(4) 0.0018(4)
C7 0.0179(5) 0.0137(5) 0.0187(5) 0.0029(4) 0.0129(4) 0.0023(4)
C8 0.0196(5) 0.0179(6) 0.0164(5) 0.0056(4) 0.0120(4) 0.0070(5)
C9 0.0158(5) 0.0227(6) 0.0139(4) 0.0025(4) 0.0081(4) 0.0054(5)
C10 0.0138(5) 0.0181(6) 0.0146(4) -0.0005(4) 0.0078(4) 0.0008(4)
C11 0.0125(4) 0.0134(5) 0.0134(4) 0.0009(4) 0.0085(4) 0.0014(4)
C12 0.0132(4) 0.0120(5) 0.0160(4) 0.0008(4) 0.0093(4) 0.0001(4)
C13 0.0135(4) 0.0113(5) 0.0145(4) 0.0016(3) 0.0097(4) 0.0022(4)
C14 0.0148(5) 0.0213(6) 0.0164(5) 0.0025(4) 0.0078(4) 0.0028(5)
C15 0.0167(6) 0.0339(9) 0.0281(7) 0.0083(6) 0.0121(5) 0.0100(6)
C16 0.0292(8) 0.0369(10) 0.0169(6) 0.0006(6) 0.0117(6) 0.0044(7)
C17 0.0203(6) 0.0137(6) 0.0225(5) 0.0063(4) 0.0150(5) 0.0057(5)
C18 0.0277(7) 0.0231(7) 0.0311(7) 0.0090(5) 0.0230(6) 0.0051(6)
C19 0.0357(9) 0.0158(6) 0.0316(7) 0.0014(5) 0.0222(7) 0.0054(6)
C20 0.0150(5) 0.0144(5) 0.0153(4) 0.0004(4) 0.0105(4) 0.0016(4)
C21 0.0203(6) 0.0215(7) 0.0237(6) -0.0022(4) 0.0169(5) -0.0018(5)
C22 0.0285(7) 0.0265(8) 0.0268(6) -0.0014(5) 0.0224(6) 0.0022(6)
C23 0.0296(7) 0.0238(7) 0.0194(5) -0.0012(5) 0.0166(5) 0.0052(6)
C24 0.0212(6) 0.0211(7) 0.0174(5) -0.0034(4) 0.0098(5) 0.0014(5)
C25 0.0160(5) 0.0161(6) 0.0174(5) -0.0019(4) 0.0102(4) 0.0001(4)
N1 0.0141(4) 0.0149(5) 0.0166(4) 0.0050(3) 0.0092(4) 0.0033(4)
O1 0.0181(5) 0.0341(7) 0.0198(4) -0.0014(4) 0.0089(4) 0.0012(5)
O2 0.0228(5) 0.0176(5) 0.0330(6) 0.0020(4) 0.0171(5) 0.0019(4)
O3 0.0265(6) 0.0351(7) 0.0172(4) -0.0027(4) 0.0095(4) 0.0013(5)
O4 0.0264(6) 0.0186(6) 0.0367(6) -0.0068(4) 0.0159(5) -0.0017(5)
O5 0.0224(5) 0.0286(6) 0.0260(5) -0.0024(4) 0.0190(4) -0.0038(4)
P1 0.01111(12) 0.01239(14) 0.01361(11) 0.00048(9) 0.00843(10) 0.00042(10)

loop_
_atom_type_symbol
_atom_type_description
_atom_type_scat_dispersion_real
_atom_type_scat_dispersion_imag
_atom_type_scat_source
C C 0.0033 0.0016 'International Tables Vol C Tables 4.2.6.8 and 6.1.1.4'
H H 0.0000 0.0000 'International Tables Vol C Tables 4.2.6.8 and 6.1.1.4'
N N 0.0061 0.0033 'International Tables Vol C Tables 4.2.6.8 and 6.1.1.4'
O O 0.0106 0.0060 'International Tables Vol C Tables 4.2.6.8 and 6.1.1.4'
P P 0.1023 0.0942 'International Tables Vol C Tables 4.2.6.8 and 6.1.1.4'
W W -0.8490 6.8722 'International Tables Vol C Tables 4.2.6.8 and 6.1.1.4'

loop_
_geom_angle_atom_site_label_1
_geom_angle_atom_site_label_2
_geom_angle_atom_site_label_3
_geom_angle
_geom_angle_site_symmetry_1
_geom_angle_site_symmetry_3
_geom_angle_publ_flag
C5 W1 C2 85.94(6) . . ?
C5 W1 C1 89.63(6) . . ?
C2 W1 C1 92.36(6) . . ?
C5 W1 C3 89.18(6) . . ?
C2 W1 C3 88.56(6) . . ?
C1 W1 C3 178.44(5) . . ?
C5 W1 C4 88.76(6) . . ?
C2 W1 C4 174.58(5) . . ?
C1 W1 C4 88.72(6) . . ?
C3 W1 C4 90.26(6) . . ?
C5 W1 P1 175.17(4) . . ?
C2 W1 P1 89.87(4) . . ?
C1 W1 P1 92.94(4) . . ?
C3 W1 P1 88.32(4) . . ?
C4 W1 P1 95.39(4) . . ?
O1 C1 W1 178.51(13) . . ?
O2 C2 W1 175.17(12) . . ?
O3 C3 W1 177.32(14) . . ?
O4 C4 W1 175.27(14) . . ?
O5 C5 W1 178.09(14) . . ?
C7 C6 C11 121.91(12) . . ?
C7 C6 P1 128.55(10) . . ?
C11 C6 P1 109.52(9) . . ?
C6 C7 C8 118.76(13) . . ?
C6 C7 H7 120.6 . . ?
C8 C7 H7 120.6 . . ?
C9 C8 C7 120.01(12) . . ?
C9 C8 H8 120.0 . . ?
C7 C8 H8 120.0 . . ?
C10 C9 C8 120.99(13) . . ?
C10 C9 H9 119.5 . . ?
C8 C9 H9 119.5 . . ?
C9 C10 C11 119.63(13) . . ?
C9 C10 H10 120.2 . . ?
C11 C10 H10 120.2 . . ?
C10 C11 C6 118.68(12) . . ?
C10 C11 C12 126.78(12) . . ?
C6 C11 C12 114.54(11) . . ?
C13 C12 C11 115.35(12) . . ?
C13 C12 H12 122.3 . . ?
C11 C12 H12 122.3 . . ?
N1 C13 C12 128.39(12) . . ?
N1 C13 P1 122.52(10) . . ?
C12 C13 P1 109.02(9) . . ?
N1 C14 C15 111.67(13) . . ?
N1 C14 C16 112.74(12) . . ?
C15 C14 C16 111.66(12) . . ?
N1 C14 H14 106.8 . . ?
C15 C14 H14 106.8 . . ?
C16 C14 H14 106.8 . . ?
C14 C15 H15A 109.5 . . ?
C14 C15 H15B 109.5 . . ?
H15A C15 H15B 109.5 . . ?
C14 C15 H15C 109.5 . . ?
H15A C15 H15C 109.5 . . ?
H15B C15 H15C 109.5 . . ?
C14 C16 H16A 109.5 . . ?
C14 C16 H16B 109.5 . . ?
H16A C16 H16B 109.5 . . ?
C14 C16 H16C 109.5 . . ?
H16A C16 H16C 109.5 . . ?
H16B C16 H16C 109.5 . . ?
N1 C17 C19 112.93(11) . . ?
N1 C17 C18 113.66(12) . . ?
C19 C17 C18 111.91(14) . . ?
N1 C17 H17 105.9 . . ?
C19 C17 H17 105.9 . . ?
C18 C17 H17 105.9 . . ?
C17 C18 H18A 109.5 . . ?
C17 C18 H18B 109.5 . . ?
H18A C18 H18B 109.5 . . ?
C17 C18 H18C 109.5 . . ?
H18A C18 H18C 109.5 . . ?
H18B C18 H18C 109.5 . . ?
C17 C19 H19A 109.5 . . ?
C17 C19 H19B 109.5 . . ?
H19A C19 H19B 109.5 . . ?
C17 C19 H19C 109.5 . . ?
H19A C19 H19C 109.5 . . ?
H19B C19 H19C 109.5 . . ?
C25 C20 C21 119.48(12) . . ?
C25 C20 P1 121.32(9) . . ?
C21 C20 P1 119.18(10) . . ?
C22 C21 C20 119.89(14) . . ?
C22 C21 H21 120.1 . . ?
C20 C21 H21 120.1 . . ?
C23 C22 C21 120.34(14) . . ?
C23 C22 H22 119.8 . . ?
C21 C22 H22 119.8 . . ?
C24 C23 C22 119.86(13) . . ?
C24 C23 H23 120.1 . . ?
C22 C23 H23 120.1 . . ?
C23 C24 C25 120.28(14) . . ?
C23 C24 H24 119.9 . . ?
C25 C24 H24 119.9 . . ?
C24 C25 C20 120.14(13) . . ?
C24 C25 H25 119.9 . . ?
C20 C25 H25 119.9 . . ?
C13 N1 C14 120.36(12) . . ?
C13 N1 C17 121.90(11) . . ?
C14 N1 C17 116.35(11) . . ?
C6 P1 C20 103.15(6) . . ?
C6 P1 C13 91.34(6) . . ?
C20 P1 C13 103.51(6) . . ?
C6 P1 W1 112.99(4) . . ?
C20 P1 W1 119.72(4) . . ?
C13 P1 W1 121.32(4) . . ?

loop_
_geom_bond_atom_site_label_1
_geom_bond_atom_site_label_2
_geom_bond_distance
_geom_bond_site_symmetry_2
_geom_bond_publ_flag
W1 C5 1.9949(14) . ?
W1 C2 2.0403(16) . ?
W1 C1 2.0430(14) . ?
W1 C3 2.0443(14) . ?
W1 C4 2.0488(16) . ?
W1 P1 2.5307(3) . ?
C1 O1 1.1451(18) . ?
C2 O2 1.140(2) . ?
C3 O3 1.1437(18) . ?
C4 O4 1.135(2) . ?
C5 O5 1.1472(17) . ?
C6 C7 1.3853(18) . ?
C6 C11 1.4019(18) . ?
C6 P1 1.8032(13) . ?
C7 C8 1.396(2) . ?
C7 H7 0.9500 . ?
C8 C9 1.392(2) . ?
C8 H8 0.9500 . ?
C9 C10 1.389(2) . ?
C9 H9 0.9500 . ?
C10 C11 1.3989(18) . ?
C10 H10 0.9500 . ?
C11 C12 1.4459(18) . ?
C12 C13 1.3672(17) . ?
C12 H12 0.9500 . ?
C13 N1 1.3640(16) . ?
C13 P1 1.8503(13) . ?
C14 N1 1.4704(18) . ?
C14 C15 1.525(2) . ?
C14 C16 1.526(2) . ?
C14 H14 1.0000 . ?
C15 H15A 0.9800 . ?
C15 H15B 0.9800 . ?
C15 H15C 0.9800 . ?
C16 H16A 0.9800 . ?
C16 H16B 0.9800 . ?
C16 H16C 0.9800 . ?
C17 N1 1.4749(19) . ?
C17 C19 1.525(2) . ?
C17 C18 1.526(2) . ?
C17 H17 1.0000 . ?
C18 H18A 0.9800 . ?
C18 H18B 0.9800 . ?
C18 H18C 0.9800 . ?
C19 H19A 0.9800 . ?
C19 H19B 0.9800 . ?
C19 H19C 0.9800 . ?
C20 C25 1.3919(19) . ?
C20 C21 1.3991(18) . ?
C20 P1 1.8287(12) . ?
C21 C22 1.390(2) . ?
C21 H21 0.9500 . ?
C22 C23 1.386(3) . ?
C22 H22 0.9500 . ?
C23 C24 1.386(2) . ?
C23 H23 0.9500 . ?
C24 C25 1.3895(19) . ?
C24 H24 0.9500 . ?
C25 H25 0.9500 . ?
